data_7240987
loop_
_publ_author_name
'Cruz-Cabeza, A. J.'
'Taylor, E.'
'Sugden, I. J.'
'Bowskill, D. H.'
'Wright, S. E.'
'Abdullahi, H.'
'Tulegenov, D.'
'Sadiq, G.'
'Davey, R. J.'

_publ_section_title
;
 Can solvated intermediates inform us about nucleation pathways? The case
 of \b-pABA
;
_journal_name_full CrystEngComm
_journal_paper_doi 10.1039/D0CE00970A
_journal_year 2020
_chemical_formula_moiety 'C8 H9 N O2'
_chemical_formula_sum 'C8 H9 N O2'
_chemical_formula_weight 151.16
_chemical_name_systematic '4-amino-3-methylbenzoic acid'
_space_group_crystal_system monoclinic
_space_group_IT_number 14
_space_group_name_Hall '-P 2ybc'
_space_group_name_H-M_alt 'P 1 21/c 1'
_atom_sites_solution_hydrogens mixed
_atom_sites_solution_primary dual
_audit_creation_date 2018-02-15
_audit_creation_method
;
Olex2 1.2
(compiled 2017.08.10 svn.r3458 for OlexSys, GUI svn.r5381)
;
_audit_update_record
;
2020-06-15 deposited with the CCDC.	2020-07-29 downloaded from the CCDC.
;
_cell_angle_alpha 90
_cell_angle_beta 95.802(4)
_cell_angle_gamma 90
_cell_formula_units_Z 8
_cell_length_a 10.7033(4)
_cell_length_b 8.7280(3)
_cell_length_c 16.1405(7)
_cell_measurement_reflns_used 4590
_cell_measurement_temperature 150.01(10)
_cell_measurement_theta_max 27.7390
_cell_measurement_theta_min 1.8820
_cell_volume 1500.10(10)
_computing_cell_refinement 'CrysAlisPro 1.171.39.30c (Rigaku OD, 2017)'
_computing_data_collection 'CrysAlisPro 1.171.39.30c (Rigaku OD, 2017)'
_computing_data_reduction 'CrysAlisPro 1.171.39.30c (Rigaku OD, 2017)'
_computing_molecular_graphics 'Olex2 (Dolomanov et al., 2009)'
_computing_publication_material 'Olex2 (Dolomanov et al., 2009)'
_computing_structure_refinement 'ShelXL (Sheldrick, 2015)'
_computing_structure_solution 'ShelXT (Sheldrick, 2015)'
_diffrn_ambient_environment N~2~
_diffrn_ambient_temperature 150.01(10)
_diffrn_detector 'CCD plate'
_diffrn_measured_fraction_theta_full 1.000
_diffrn_measured_fraction_theta_max 0.905
_diffrn_measurement_details
;
List of Runs (angles in degrees, time in seconds):

  # Type    Start    End  Width  t~exp~   \w     \q     \k     \f   Frames
#--------------------------------------------------------------------------
  1  \w    -65.00 -38.00   1.00    1.00    --   19.70  35.00 174.00   27
  2  \w    -43.00 -16.00   1.00    1.00    --   19.70  60.00   0.00   27
  3  \w     10.00 109.00   1.00    1.00    --   19.70  60.00   0.00   99
  4  \w    -69.00 109.00   1.00    1.00    --   19.70  60.00-120.00  178
  5  \w    -45.00 109.00   1.00    1.00    --   19.70  14.00  60.00  154
  6  \w    -62.00  76.00   1.00    1.00    --   19.70  60.00 -90.00  138
  7  \w     28.00  58.00   1.00    1.00    --   19.70  60.00  30.00   30
  8  \w     79.00 104.00   1.00    1.00    --   19.70  60.00  30.00   25
  9  \w     -5.00  20.00   1.00    1.00    --   19.70  35.00 174.00   25
;
_diffrn_measurement_device 'four-circle diffractometer'
_diffrn_measurement_device_type 'XtaLAB AFC11 (RINC): quarter-chi single'
_diffrn_measurement_method '\w scans'
_diffrn_orient_matrix_type 'CrysAlisPro convention (1999,Acta A55,543-557)'
_diffrn_orient_matrix_UB_11 -0.0664492000
_diffrn_orient_matrix_UB_12 -0.0040210000
_diffrn_orient_matrix_UB_13 -0.0070922000
_diffrn_orient_matrix_UB_21 -0.0014128000
_diffrn_orient_matrix_UB_22 -0.0464417000
_diffrn_orient_matrix_UB_23 0.0359759000
_diffrn_orient_matrix_UB_31 -0.0048760000
_diffrn_orient_matrix_UB_32 0.0665612000
_diffrn_orient_matrix_UB_33 0.0246043000
_diffrn_radiation_monochromator graphite
_diffrn_radiation_probe x-ray
_diffrn_radiation_type MoK\a
_diffrn_radiation_wavelength 0.71073
_diffrn_reflns_av_R_equivalents 0.0746
_diffrn_reflns_av_unetI/netI 0.0629
_diffrn_reflns_Laue_measured_fraction_full 1.000
_diffrn_reflns_Laue_measured_fraction_max 0.905
_diffrn_reflns_limit_h_max 13
_diffrn_reflns_limit_h_min -13
_diffrn_reflns_limit_k_max 11
_diffrn_reflns_limit_k_min -11
_diffrn_reflns_limit_l_max 20
_diffrn_reflns_limit_l_min -20
_diffrn_reflns_number 18127
_diffrn_reflns_point_group_measured_fraction_full 1.000
_diffrn_reflns_point_group_measured_fraction_max 0.905
_diffrn_reflns_theta_full 25.242
_diffrn_reflns_theta_max 29.001
_diffrn_reflns_theta_min 1.912
_diffrn_source 'fine-focus sealed X-ray tube'
_diffrn_source_type 'Enhance (Mo) X-ray Source'
_exptl_absorpt_coefficient_mu 0.097
_exptl_absorpt_correction_T_max 1.00000
_exptl_absorpt_correction_T_min 0.40453
_exptl_absorpt_correction_type multi-scan
_exptl_absorpt_process_details
;
CrysAlisPro 1.171.39.30c (Rigaku Oxford Diffraction, 2017)
Empirical absorption correction using spherical harmonics,
 implemented in SCALE3 ABSPACK scaling algorithm.
;
_exptl_crystal_colour 'clear light colourless'
_exptl_crystal_colour_lustre clear
_exptl_crystal_colour_modifier light
_exptl_crystal_colour_primary colourless
_exptl_crystal_density_diffrn 1.339
_exptl_crystal_description plate
_exptl_crystal_F_000 640
_exptl_crystal_recrystallization_method 'Re-crystallisation from solvent: Acetone'
_exptl_crystal_size_max 0.25
_exptl_crystal_size_mid 0.25
_exptl_crystal_size_min 0.01
_refine_diff_density_max 0.260
_refine_diff_density_min -0.278
_refine_diff_density_rms 0.052
_refine_ls_extinction_method none
_refine_ls_goodness_of_fit_ref 1.035
_refine_ls_hydrogen_treatment constr
_refine_ls_matrix_type full
_refine_ls_number_parameters 201
_refine_ls_number_reflns 3603
_refine_ls_number_restraints 0
_refine_ls_restrained_S_all 1.035
_refine_ls_R_factor_all 0.0748
_refine_ls_R_factor_gt 0.0506
_refine_ls_shift/su_max 0.000
_refine_ls_shift/su_mean 0.000
_refine_ls_structure_factor_coef Fsqd
_refine_ls_weighting_details 'w=1/[\s^2^(Fo^2^)+(0.0622P)^2^+0.2535P] where P=(Fo^2^+2Fc^2^)/3'
_refine_ls_weighting_scheme calc
_refine_ls_wR_factor_gt 0.1278
_refine_ls_wR_factor_ref 0.1437
_reflns_Friedel_coverage 0.000
_reflns_number_gt 2552
_reflns_number_total 3603
_reflns_threshold_expression 'I > 2\s(I)'
_cod_data_source_file d0ce00970a2.cif
_cod_data_source_block s5120l
_cod_depositor_comments
;

2024-06-28
Z value and formula fixed to values more according to usual
chemical conventions.                 miguel
;
_cod_original_formula_sum 'C16 H18 N2 O4'
_cod_original_formula_weight 302.32
_cod_original_formula_moiety '2(C8 H9 N O2)'
_cod_original_formula_units_Z 4
_cod_database_code 7240987
_shelxl_version_number 2014/6
_shelx_space_group_comment
;
The symmetry employed for this shelxl refinement is uniquely defined
by the following loop, which should always be used as a source of
symmetry information in preference to the above space-group names.
They are only intended as comments.
;
_shelx_estimated_absorpt_t_max 0.999
_shelx_estimated_absorpt_t_min 0.976
_reflns_odcompleteness_completeness 99.97
_reflns_odcompleteness_iscentric 1
_reflns_odcompleteness_theta 26.32
_olex2_refinement_description
;
1. Fixed Uiso
 At 1.2 times of:
  All C(H) groups, All N(H,H) groups
 At 1.5 times of:
  All C(H,H,H) groups, All O(H) groups
2.a Riding coordinates:
 O2(H2), N1(H1A,H1B), O4(H4), N2(H2A,H2B)
2.b Aromatic/amide H refined with riding coordinates:
 C3(H3), C6(H6), C7(H7), C11(H11), C14(H14), C15(H15)
2.c Idealised Me refined as rotating group:
 C8(H8A,H8B,H8C), C16(H16A,H16B,H16C)
;
_olex2_submission_special_instructions 'No special instructions were received'
_oxdiff_exptl_absorpt_empirical_details
;
Empirical correction (ABSPACK) includes:
- Absorption correction using spherical harmonics
- Frame scaling
;
_oxdiff_exptl_absorpt_empirical_full_max 2.735
_oxdiff_exptl_absorpt_empirical_full_min 0.328

loop_
_space_group_symop_operation_xyz
'x, y, z'
'-x, y+1/2, -z+1/2'
'-x, -y, -z'
'x, -y-1/2, z-1/2'

loop_
_atom_site_label
_atom_site_type_symbol
_atom_site_fract_x
_atom_site_fract_y
_atom_site_fract_z
_atom_site_U_iso_or_equiv
_atom_site_adp_type
_atom_site_occupancy
_atom_site_site_symmetry_order
_atom_site_calc_flag
_atom_site_refinement_flags_posn
_atom_site_refinement_flags_adp
_atom_site_refinement_flags_occupancy
_atom_site_disorder_assembly
_atom_site_disorder_group
O2 O 0.48857(10) 0.73070(13) 0.48067(7) 0.0359(3) Uani 1 1 d . . . . .
H2 H 0.5359 0.6735 0.4584 0.054 Uiso 1 1 d R . . . .
O1 O 0.64214(10) 0.71317(13) 0.58504(7) 0.0336(3) Uani 1 1 d . . . . .
N1 N 0.23845(12) 1.13616(15) 0.74056(8) 0.0326(3) Uani 1 1 d . . . . .
H1A H 0.1740 1.1880 0.7156 0.039 Uiso 1 1 d R . . . .
H1B H 0.2695 1.1660 0.7874 0.039 Uiso 1 1 d R . . . .
C2 C 0.46172(13) 0.86461(17) 0.60295(9) 0.0265(3) Uani 1 1 d . . . . .
C3 C 0.34939(14) 0.92786(17) 0.56599(9) 0.0275(3) Uani 1 1 d . . . . .
H3 H 0.3241 0.9065 0.5091 0.033 Uiso 1 1 calc R . . . .
C4 C 0.27435(14) 1.02014(17) 0.60949(9) 0.0266(3) Uani 1 1 d . . . . .
C5 C 0.31250(13) 1.05126(17) 0.69399(9) 0.0261(3) Uani 1 1 d . . . . .
C6 C 0.42514(14) 0.98916(18) 0.73115(10) 0.0289(3) Uani 1 1 d . . . . .
H6 H 0.4513 1.0107 0.7880 0.035 Uiso 1 1 calc R . . . .
C7 C 0.49812(14) 0.89758(18) 0.68652(10) 0.0285(3) Uani 1 1 d . . . . .
H7 H 0.5742 0.8562 0.7127 0.034 Uiso 1 1 calc R . . . .
C1 C 0.53806(14) 0.76404(18) 0.55625(9) 0.0284(3) Uani 1 1 d . . . . .
C8 C 0.15343(15) 1.08589(19) 0.56857(10) 0.0340(4) Uani 1 1 d . . . . .
H8A H 0.1593 1.1979 0.5677 0.051 Uiso 1 1 calc GR . . . .
H8B H 0.0838 1.0552 0.6000 0.051 Uiso 1 1 calc GR . . . .
H8C H 0.1385 1.0473 0.5114 0.051 Uiso 1 1 calc GR . . . .
O3 O 0.63029(10) 0.54907(14) 0.40210(7) 0.0374(3) Uani 1 1 d . . . . .
O4 O 0.78366(10) 0.52714(13) 0.50596(7) 0.0324(3) Uani 1 1 d . . . . .
H4 H 0.7368 0.5833 0.5293 0.049 Uiso 1 1 d R . . . .
N2 N 1.01386(13) 0.13263(15) 0.22768(9) 0.0372(4) Uani 1 1 d . . . . .
H2A H 0.9680 0.0851 0.1833 0.045 Uiso 1 1 d R . . . .
H2B H 1.0700 0.0721 0.2555 0.045 Uiso 1 1 d R . . . .
C10 C 0.80822(13) 0.40003(16) 0.37994(9) 0.0249(3) Uani 1 1 d . . . . .
C11 C 0.76098(13) 0.36631(16) 0.29831(9) 0.0264(3) Uani 1 1 d . . . . .
H11 H 0.6810 0.4055 0.2777 0.032 Uiso 1 1 calc R . . . .
C12 C 0.82665(14) 0.27769(17) 0.24640(10) 0.0277(3) Uani 1 1 d . . . . .
C13 C 0.94423(14) 0.21829(16) 0.27882(10) 0.0285(3) Uani 1 1 d . . . . .
C14 C 0.99255(14) 0.25372(17) 0.36002(10) 0.0304(4) Uani 1 1 d . . . . .
H14 H 1.0728 0.2158 0.3809 0.036 Uiso 1 1 calc R . . . .
C15 C 0.92580(14) 0.34290(17) 0.41055(10) 0.0282(3) Uani 1 1 d . . . . .
H15 H 0.9596 0.3654 0.4659 0.034 Uiso 1 1 calc R . . . .
C9 C 0.73290(14) 0.49727(17) 0.42968(9) 0.0266(3) Uani 1 1 d . . . . .
C16 C 0.77413(17) 0.2445(2) 0.15881(11) 0.0402(4) Uani 1 1 d . . . . .
H16A H 0.6936 0.2976 0.1469 0.060 Uiso 1 1 calc GR . . . .
H16B H 0.7613 0.1339 0.1519 0.060 Uiso 1 1 calc GR . . . .
H16C H 0.8330 0.2803 0.1203 0.060 Uiso 1 1 calc GR . . . .

loop_
_atom_site_aniso_label
_atom_site_aniso_U_11
_atom_site_aniso_U_22
_atom_site_aniso_U_33
_atom_site_aniso_U_23
_atom_site_aniso_U_13
_atom_site_aniso_U_12
O2 0.0292(6) 0.0500(7) 0.0271(6) -0.0098(5) -0.0033(5) 0.0085(5)
O1 0.0264(6) 0.0464(7) 0.0272(6) -0.0048(5) -0.0007(4) 0.0057(5)
N1 0.0253(7) 0.0420(8) 0.0295(7) -0.0062(6) -0.0018(5) 0.0048(5)
C2 0.0226(7) 0.0312(8) 0.0258(8) -0.0003(6) 0.0024(6) -0.0027(6)
C3 0.0265(8) 0.0331(8) 0.0222(7) 0.0007(6) -0.0015(6) -0.0034(6)
C4 0.0224(7) 0.0298(8) 0.0265(8) 0.0029(6) -0.0020(6) -0.0027(6)
C5 0.0205(7) 0.0301(7) 0.0275(8) 0.0001(6) 0.0017(6) -0.0035(6)
C6 0.0242(7) 0.0367(8) 0.0250(8) -0.0032(6) -0.0020(6) -0.0013(6)
C7 0.0201(7) 0.0362(8) 0.0282(8) -0.0017(6) -0.0026(6) -0.0001(6)
C1 0.0239(7) 0.0347(8) 0.0262(8) 0.0002(6) 0.0000(6) -0.0036(6)
C8 0.0296(8) 0.0370(9) 0.0338(9) 0.0024(7) -0.0053(7) 0.0017(7)
O3 0.0275(6) 0.0518(7) 0.0314(6) -0.0102(5) -0.0048(5) 0.0094(5)
O4 0.0283(6) 0.0439(6) 0.0244(6) -0.0045(5) -0.0004(4) 0.0038(5)
N2 0.0316(7) 0.0345(7) 0.0469(9) -0.0068(6) 0.0101(6) 0.0017(6)
C10 0.0212(7) 0.0257(7) 0.0276(8) 0.0023(6) 0.0019(6) -0.0038(6)
C11 0.0210(7) 0.0290(7) 0.0287(8) 0.0012(6) 0.0002(6) -0.0021(6)
C12 0.0250(7) 0.0285(7) 0.0300(8) -0.0014(6) 0.0045(6) -0.0053(6)
C13 0.0246(7) 0.0240(7) 0.0381(9) 0.0009(6) 0.0087(6) -0.0025(6)
C14 0.0222(7) 0.0313(8) 0.0372(9) 0.0063(7) 0.0008(6) 0.0007(6)
C15 0.0244(7) 0.0320(8) 0.0274(8) 0.0032(6) -0.0009(6) -0.0023(6)
C9 0.0238(7) 0.0312(8) 0.0247(8) 0.0012(6) 0.0012(6) -0.0033(6)
C16 0.0388(9) 0.0492(10) 0.0323(9) -0.0058(8) 0.0025(7) -0.0009(8)

loop_
_atom_type_symbol
_atom_type_description
_atom_type_scat_dispersion_real
_atom_type_scat_dispersion_imag
_atom_type_scat_source
C C 0.0033 0.0016 'International Tables Vol C Tables 4.2.6.8 and 6.1.1.4'
H H 0.0000 0.0000 'International Tables Vol C Tables 4.2.6.8 and 6.1.1.4'
N N 0.0061 0.0033 'International Tables Vol C Tables 4.2.6.8 and 6.1.1.4'
O O 0.0106 0.0060 'International Tables Vol C Tables 4.2.6.8 and 6.1.1.4'

loop_
_geom_angle_atom_site_label_1
_geom_angle_atom_site_label_2
_geom_angle_atom_site_label_3
_geom_angle
_geom_angle_site_symmetry_1
_geom_angle_site_symmetry_3
_geom_angle_publ_flag
C1 O2 H2 109.5 . . ?
H1A N1 H1B 118.1 . . ?
C5 N1 H1A 119.7 . . ?
C5 N1 H1B 117.9 . . ?
C3 C2 C1 121.23(13) . . ?
C7 C2 C3 118.30(14) . . ?
C7 C2 C1 120.46(13) . . ?
C2 C3 H3 118.9 . . ?
C4 C3 C2 122.19(14) . . ?
C4 C3 H3 118.9 . . ?
C3 C4 C5 118.59(14) . . ?
C3 C4 C8 121.22(14) . . ?
C5 C4 C8 120.19(14) . . ?
N1 C5 C4 120.65(13) . . ?
N1 C5 C6 119.80(14) . . ?
C6 C5 C4 119.50(14) . . ?
C5 C6 H6 119.6 . . ?
C7 C6 C5 120.79(14) . . ?
C7 C6 H6 119.6 . . ?
C2 C7 H7 119.7 . . ?
C6 C7 C2 120.64(14) . . ?
C6 C7 H7 119.7 . . ?
O2 C1 C2 114.76(13) . . ?
O1 C1 O2 121.99(14) . . ?
O1 C1 C2 123.25(14) . . ?
C4 C8 H8A 109.5 . . ?
C4 C8 H8B 109.5 . . ?
C4 C8 H8C 109.5 . . ?
H8A C8 H8B 109.5 . . ?
H8A C8 H8C 109.5 . . ?
H8B C8 H8C 109.5 . . ?
C9 O4 H4 109.5 . . ?
H2A N2 H2B 113.8 . . ?
C13 N2 H2A 115.4 . . ?
C13 N2 H2B 113.4 . . ?
C11 C10 C15 119.13(14) . . ?
C11 C10 C9 118.24(13) . . ?
C15 C10 C9 122.63(13) . . ?
C10 C11 H11 118.9 . . ?
C12 C11 C10 122.18(14) . . ?
C12 C11 H11 118.9 . . ?
C11 C12 C13 117.99(14) . . ?
C11 C12 C16 121.02(14) . . ?
C13 C12 C16 120.99(14) . . ?
N2 C13 C12 119.36(15) . . ?
N2 C13 C14 120.59(14) . . ?
C14 C13 C12 119.93(14) . . ?
C13 C14 H14 119.5 . . ?
C15 C14 C13 121.09(14) . . ?
C15 C14 H14 119.5 . . ?
C10 C15 H15 120.2 . . ?
C14 C15 C10 119.65(14) . . ?
C14 C15 H15 120.2 . . ?
O3 C9 O4 122.25(14) . . ?
O3 C9 C10 122.41(14) . . ?
O4 C9 C10 115.34(13) . . ?
C12 C16 H16A 109.5 . . ?
C12 C16 H16B 109.5 . . ?
C12 C16 H16C 109.5 . . ?
H16A C16 H16B 109.5 . . ?
H16A C16 H16C 109.5 . . ?
H16B C16 H16C 109.5 . . ?

loop_
_geom_bond_atom_site_label_1
_geom_bond_atom_site_label_2
_geom_bond_distance
_geom_bond_site_symmetry_2
_geom_bond_publ_flag
O2 H2 0.8195 . ?
O2 C1 1.3126(18) . ?
O1 C1 1.2447(18) . ?
N1 H1A 0.8872 . ?
N1 H1B 0.8358 . ?
N1 C5 1.3648(19) . ?
C2 C3 1.400(2) . ?
C2 C7 1.396(2) . ?
C2 C1 1.460(2) . ?
C3 H3 0.9500 . ?
C3 C4 1.379(2) . ?
C4 C5 1.410(2) . ?
C4 C8 1.506(2) . ?
C5 C6 1.400(2) . ?
C6 H6 0.9500 . ?
C6 C7 1.372(2) . ?
C7 H7 0.9500 . ?
C8 H8A 0.9800 . ?
C8 H8B 0.9800 . ?
C8 H8C 0.9800 . ?
O3 C9 1.2287(18) . ?
O4 H4 0.8198 . ?
O4 C9 1.3205(18) . ?
N2 H2A 0.9251 . ?
N2 H2B 0.8873 . ?
N2 C13 1.386(2) . ?
C10 C11 1.394(2) . ?
C10 C15 1.397(2) . ?
C10 C9 1.465(2) . ?
C11 H11 0.9500 . ?
C11 C12 1.383(2) . ?
C12 C13 1.412(2) . ?
C12 C16 1.496(2) . ?
C13 C14 1.394(2) . ?
C14 H14 0.9500 . ?
C14 C15 1.378(2) . ?
C15 H15 0.9500 . ?
C16 H16A 0.9800 . ?
C16 H16B 0.9800 . ?
C16 H16C 0.9800 . ?

loop_
_geom_torsion_atom_site_label_1
_geom_torsion_atom_site_label_2
_geom_torsion_atom_site_label_3
_geom_torsion_atom_site_label_4
_geom_torsion
_geom_torsion_site_symmetry_1
_geom_torsion_site_symmetry_2
_geom_torsion_site_symmetry_3
_geom_torsion_site_symmetry_4
_geom_torsion_publ_flag
N1 C5 C6 C7 176.94(14) . . . . ?
C2 C3 C4 C5 -0.1(2) . . . . ?
C2 C3 C4 C8 -179.53(14) . . . . ?
C3 C2 C7 C6 0.3(2) . . . . ?
C3 C2 C1 O2 -4.5(2) . . . . ?
C3 C2 C1 O1 175.38(14) . . . . ?
C3 C4 C5 N1 -176.97(14) . . . . ?
C3 C4 C5 C6 0.5(2) . . . . ?
C4 C5 C6 C7 -0.5(2) . . . . ?
C5 C6 C7 C2 0.1(2) . . . . ?
C7 C2 C3 C4 -0.3(2) . . . . ?
C7 C2 C1 O2 174.15(14) . . . . ?
C7 C2 C1 O1 -5.9(2) . . . . ?
C1 C2 C3 C4 178.42(14) . . . . ?
C1 C2 C7 C6 -178.47(14) . . . . ?
C8 C4 C5 N1 2.5(2) . . . . ?
C8 C4 C5 C6 179.95(14) . . . . ?
N2 C13 C14 C15 177.93(14) . . . . ?
C10 C11 C12 C13 1.1(2) . . . . ?
C10 C11 C12 C16 -179.45(14) . . . . ?
C11 C10 C15 C14 -0.4(2) . . . . ?
C11 C10 C9 O3 0.3(2) . . . . ?
C11 C10 C9 O4 -178.90(13) . . . . ?
C11 C12 C13 N2 -178.23(13) . . . . ?
C11 C12 C13 C14 -2.1(2) . . . . ?
C12 C13 C14 C15 1.8(2) . . . . ?
C13 C14 C15 C10 -0.5(2) . . . . ?
C15 C10 C11 C12 0.1(2) . . . . ?
C15 C10 C9 O3 178.94(14) . . . . ?
C15 C10 C9 O4 -0.2(2) . . . . ?
C9 C10 C11 C12 178.84(13) . . . . ?
C9 C10 C15 C14 -179.10(13) . . . . ?
C16 C12 C13 N2 2.3(2) . . . . ?
C16 C12 C13 C14 178.51(14) . . . . ?
